data_2219238
loop_
_publ_author_name
'Choi, Hong Dae'
'Seo, Pil Ja'
'Son, Byeng Wha'
'Lee, Uk'

_publ_section_title
;
 Methyl 2-(5-methyl-3-methylsulfinyl-1-benzofuran-2-yl)acetate
;
_journal_coeditor_code BH2186
_journal_issue 9
_journal_name_full 'Acta Crystallographica Section E'
_journal_page_first o1711
_journal_paper_doi 10.1107/S1600536808024689
_journal_volume 64
_journal_year 2008
_chemical_formula_iupac 'C13 H14 O4 S'
_chemical_formula_moiety 'C13 H14 O4 S'
_chemical_formula_sum 'C13 H14 O4 S'
_chemical_formula_weight 266.30
_chemical_melting_point_gt 380
_chemical_melting_point_lt 381
_chemical_name_systematic
;
Methyl 2-(5-methyl-3-methylsulfinyl-1-benzofuran-2-yl)acetate
;
_space_group_IT_number 2
_symmetry_cell_setting triclinic
_symmetry_space_group_name_Hall '-P 1'
_symmetry_space_group_name_H-M 'P -1'
_atom_sites_solution_hydrogens geom
_atom_sites_solution_primary direct
_atom_sites_solution_secondary difmap
_cell_angle_alpha 71.6010(10)
_cell_angle_beta 81.1070(10)
_cell_angle_gamma 84.3030(10)
_cell_formula_units_Z 2
_cell_length_a 7.9331(6)
_cell_length_b 8.1097(6)
_cell_length_c 10.7017(8)
_cell_measurement_reflns_used 1817
_cell_measurement_temperature 298(2)
_cell_measurement_theta_max 27.32
_cell_measurement_theta_min 2.60
_cell_volume 644.51(8)
_computing_cell_refinement 'SAINT (Bruker, 2001)'
_computing_data_collection 'SMART (Bruker, 2001)'
_computing_data_reduction 'SAINT (Bruker, 2001)'
_computing_molecular_graphics 'ORTEP-3 (Farrugia, 1997) and DIAMOND (Brandenburg, 1998)'
_computing_publication_material 'SHELXL97 (Sheldrick, 2008)'
_computing_structure_refinement 'SHELXL97 (Sheldrick, 2008)'
_computing_structure_solution 'SHELXS97 (Sheldrick, 2008)'
_diffrn_ambient_temperature 298(2)
_diffrn_detector_area_resol_mean 10.0
_diffrn_measured_fraction_theta_full 0.987
_diffrn_measured_fraction_theta_max 0.987
_diffrn_measurement_device_type 'Bruker SMART CCD'
_diffrn_measurement_method '\f and \w'
_diffrn_radiation_monochromator graphite
_diffrn_radiation_source 'fine-focus sealed tube'
_diffrn_radiation_type MoK\a
_diffrn_radiation_wavelength 0.71073
_diffrn_reflns_av_R_equivalents 0.0519
_diffrn_reflns_av_sigmaI/netI 0.0511
_diffrn_reflns_limit_h_max 9
_diffrn_reflns_limit_h_min -9
_diffrn_reflns_limit_k_max 9
_diffrn_reflns_limit_k_min -9
_diffrn_reflns_limit_l_max 12
_diffrn_reflns_limit_l_min -9
_diffrn_reflns_number 3414
_diffrn_reflns_theta_full 25.00
_diffrn_reflns_theta_max 25.00
_diffrn_reflns_theta_min 2.02
_diffrn_standards_number 0
_exptl_absorpt_coefficient_mu 0.255
_exptl_absorpt_correction_type none
_exptl_crystal_colour colorless
_exptl_crystal_density_diffrn 1.372
_exptl_crystal_density_method 'not measured'
_exptl_crystal_description block
_exptl_crystal_F_000 280
_exptl_crystal_size_max 0.40
_exptl_crystal_size_mid 0.20
_exptl_crystal_size_min 0.20
_refine_diff_density_max 0.344
_refine_diff_density_min -0.355
_refine_ls_extinction_method none
_refine_ls_goodness_of_fit_ref 1.035
_refine_ls_hydrogen_treatment constr
_refine_ls_matrix_type full
_refine_ls_number_parameters 166
_refine_ls_number_reflns 2237
_refine_ls_number_restraints 0
_refine_ls_restrained_S_all 1.035
_refine_ls_R_factor_all 0.0580
_refine_ls_R_factor_gt 0.0452
_refine_ls_shift/su_max 0.000
_refine_ls_shift/su_mean 0.000
_refine_ls_structure_factor_coef Fsqd
_refine_ls_weighting_details 'calc w=1/[\s^2^(Fo^2^)+(0.0647P)^2^+0.1924P] where P=(Fo^2^+2Fc^2^)/3'
_refine_ls_weighting_scheme calc
_refine_ls_wR_factor_gt 0.1129
_refine_ls_wR_factor_ref 0.1233
_reflns_number_gt 1788
_reflns_number_total 2237
_reflns_threshold_expression I>2\s(I)
_cod_data_source_file bh2186.cif
_cod_data_source_block I
_cod_database_code 2219238
_cod_database_fobs_code 2219238

loop_
_symmetry_equiv_pos_as_xyz
'x, y, z'
'-x, -y, -z'

loop_
_atom_site_type_symbol
_atom_site_label
_atom_site_fract_x
_atom_site_fract_y
_atom_site_fract_z
_atom_site_U_iso_or_equiv
_atom_site_adp_type
_atom_site_calc_flag
_atom_site_refinement_flags
_atom_site_occupancy
S S 0.22227(8) 0.36975(8) 0.45695(6) 0.0430(2) Uani d . 1
O O1 0.16435(19) 0.5432(2) 0.07927(16) 0.0392(4) Uani d . 1
O O2 -0.1560(3) 0.0853(3) 0.3071(3) 0.0850(8) Uani d . 1
O O3 0.1251(2) 0.0969(2) 0.2923(2) 0.0565(5) Uani d . 1
O O4 0.2489(3) 0.5059(3) 0.51807(19) 0.0597(5) Uani d . 1
C C1 0.2418(3) 0.4676(3) 0.2838(2) 0.0348(5) Uani d . 1
C C2 0.3713(3) 0.5757(3) 0.1944(2) 0.0342(5) Uani d . 1
C C3 0.5246(3) 0.6396(3) 0.2059(3) 0.0410(6) Uani d . 1
H H3 0.5647 0.6111 0.2877 0.049 Uiso calc R 1
C C4 0.6143(3) 0.7457(3) 0.0930(3) 0.0445(6) Uani d . 1
C C5 0.5523(3) 0.7870(3) -0.0291(3) 0.0486(7) Uani d . 1
H H5 0.6147 0.8592 -0.1038 0.058 Uiso calc R 1
C C6 0.4028(3) 0.7256(3) -0.0442(3) 0.0460(6) Uani d . 1
H H6 0.3628 0.7534 -0.1260 0.055 Uiso calc R 1
C C7 0.3168(3) 0.6199(3) 0.0709(2) 0.0366(5) Uani d . 1
C C8 0.1227(3) 0.4533(3) 0.2103(2) 0.0352(5) Uani d . 1
C C9 -0.0416(3) 0.3635(3) 0.2452(3) 0.0404(6) Uani d . 1
H H9A -0.1049 0.4071 0.1697 0.048 Uiso calc R 1
H H9B -0.1081 0.3975 0.3181 0.048 Uiso calc R 1
C C10 -0.0307(3) 0.1679(3) 0.2841(3) 0.0447(6) Uani d . 1
C C11 0.1449(4) -0.0918(4) 0.3298(4) 0.0801(11) Uani d . 1
H H11A 0.0761 -0.1409 0.4132 0.120 Uiso calc R 1
H H11B 0.2627 -0.1280 0.3382 0.120 Uiso calc R 1
H H11C 0.1090 -0.1312 0.2629 0.120 Uiso calc R 1
C C12 0.7804(3) 0.8174(4) 0.1000(3) 0.0616(8) Uani d . 1
H H12A 0.8119 0.7677 0.1878 0.092 Uiso calc R 1
H H12B 0.7661 0.9416 0.0797 0.092 Uiso calc R 1
H H12C 0.8685 0.7884 0.0369 0.092 Uiso calc R 1
C C13 0.4142(4) 0.2333(4) 0.4661(3) 0.0573(7) Uani d . 1
H H13A 0.5112 0.3042 0.4396 0.086 Uiso calc R 1
H H13B 0.4176 0.1635 0.4080 0.086 Uiso calc R 1
H H13C 0.4167 0.1588 0.5556 0.086 Uiso calc R 1

loop_
_atom_site_aniso_label
_atom_site_aniso_U_11
_atom_site_aniso_U_22
_atom_site_aniso_U_33
_atom_site_aniso_U_12
_atom_site_aniso_U_13
_atom_site_aniso_U_23
S 0.0403(4) 0.0487(4) 0.0362(4) -0.0034(3) -0.0055(3) -0.0072(3)
O1 0.0378(9) 0.0428(9) 0.0376(9) -0.0039(7) -0.0099(7) -0.0104(7)
O2 0.0557(13) 0.0589(13) 0.135(2) -0.0209(11) -0.0173(13) -0.0150(14)
O3 0.0415(10) 0.0357(9) 0.0832(14) -0.0039(8) 0.0035(9) -0.0100(9)
O4 0.0708(13) 0.0711(13) 0.0456(11) 0.0066(10) -0.0141(10) -0.0297(10)
C1 0.0363(12) 0.0338(12) 0.0349(12) -0.0017(9) -0.0056(10) -0.0110(10)
C2 0.0354(12) 0.0307(11) 0.0377(13) 0.0006(9) -0.0047(10) -0.0128(10)
C3 0.0376(13) 0.0413(13) 0.0482(15) -0.0020(10) -0.0082(11) -0.0182(12)
C4 0.0369(13) 0.0363(13) 0.0611(17) -0.0010(10) -0.0039(12) -0.0175(12)
C5 0.0433(14) 0.0415(14) 0.0517(16) -0.0044(11) 0.0054(12) -0.0060(12)
C6 0.0492(15) 0.0442(14) 0.0397(14) -0.0006(12) -0.0058(12) -0.0065(11)
C7 0.0337(12) 0.0341(12) 0.0435(14) 0.0006(9) -0.0065(10) -0.0139(10)
C8 0.0354(12) 0.0317(11) 0.0381(13) -0.0004(9) -0.0038(10) -0.0110(10)
C9 0.0317(12) 0.0448(14) 0.0466(15) -0.0027(10) -0.0082(11) -0.0152(11)
C10 0.0423(14) 0.0478(15) 0.0453(15) -0.0094(11) -0.0040(11) -0.0148(12)
C11 0.070(2) 0.0385(16) 0.115(3) -0.0043(15) 0.006(2) -0.0086(17)
C12 0.0427(15) 0.0532(16) 0.088(2) -0.0115(12) -0.0069(15) -0.0182(16)
C13 0.0571(17) 0.0524(16) 0.0596(18) 0.0078(13) -0.0169(14) -0.0116(14)

loop_
_atom_type_symbol
_atom_type_description
_atom_type_scat_dispersion_real
_atom_type_scat_dispersion_imag
_atom_type_scat_source
C C 0.0033 0.0016 'International Tables Vol C Tables 4.2.6.8 and 6.1.1.4'
H H 0.0000 0.0000 'International Tables Vol C Tables 4.2.6.8 and 6.1.1.4'
O O 0.0106 0.0060 'International Tables Vol C Tables 4.2.6.8 and 6.1.1.4'
S S 0.1246 0.1234 'International Tables Vol C Tables 4.2.6.8 and 6.1.1.4'

loop_
_geom_angle_atom_site_label_1
_geom_angle_atom_site_label_2
_geom_angle_atom_site_label_3
_geom_angle
O4 S C1 107.63(11)
O4 S C13 105.85(13)
C1 S C13 98.82(13)
C8 O1 C7 106.00(17)
C10 O3 C11 117.3(2)
C8 C1 C2 107.3(2)
C8 C1 S 122.09(18)
C2 C1 S 130.59(18)
C7 C2 C3 119.0(2)
C7 C2 C1 104.91(19)
C3 C2 C1 136.1(2)
C4 C3 C2 118.5(2)
C4 C3 H3 120.8
C2 C3 H3 120.8
C3 C4 C5 120.0(2)
C3 C4 C12 120.5(3)
C5 C4 C12 119.4(2)
C6 C5 C4 123.0(2)
C6 C5 H5 118.5
C4 C5 H5 118.5
C7 C6 C5 115.3(2)
C7 C6 H6 122.4
C5 C6 H6 122.4
C6 C7 C2 124.2(2)
C6 C7 O1 125.2(2)
C2 C7 O1 110.58(19)
C1 C8 O1 111.21(19)
C1 C8 C9 132.8(2)
O1 C8 C9 116.0(2)
C8 C9 C10 117.4(2)
C8 C9 H9A 108.0
C10 C9 H9A 108.0
C8 C9 H9B 108.0
C10 C9 H9B 108.0
H9A C9 H9B 107.2
O2 C10 O3 123.6(2)
O2 C10 C9 121.9(2)
O3 C10 C9 114.4(2)
O3 C11 H11A 109.5
O3 C11 H11B 109.5
H11A C11 H11B 109.5
O3 C11 H11C 109.5
H11A C11 H11C 109.5
H11B C11 H11C 109.5
C4 C12 H12A 109.5
C4 C12 H12B 109.5
H12A C12 H12B 109.5
C4 C12 H12C 109.5
H12A C12 H12C 109.5
H12B C12 H12C 109.5
S C13 H13A 109.5
S C13 H13B 109.5
H13A C13 H13B 109.5
S C13 H13C 109.5
H13A C13 H13C 109.5
H13B C13 H13C 109.5

loop_
_geom_bond_atom_site_label_1
_geom_bond_atom_site_label_2
_geom_bond_distance
S O4 1.495(2)
S C1 1.759(2)
S C13 1.788(3)
O1 C8 1.366(3)
O1 C7 1.392(3)
O2 C10 1.204(3)
O3 C10 1.315(3)
O3 C11 1.453(3)
C1 C8 1.354(3)
C1 C2 1.444(3)
C2 C7 1.382(3)
C2 C3 1.405(3)
C3 C4 1.381(4)
C3 H3 0.9300
C4 C5 1.397(4)
C4 C12 1.513(3)
C5 C6 1.382(4)
C5 H5 0.9300
C6 C7 1.381(3)
C6 H6 0.9300
C8 C9 1.495(3)
C9 C10 1.505(3)
C9 H9A 0.9700
C9 H9B 0.9700
C11 H11A 0.9600
C11 H11B 0.9600
C11 H11C 0.9600
C12 H12A 0.9600
C12 H12B 0.9600
C12 H12C 0.9600
C13 H13A 0.9600
C13 H13B 0.9600
C13 H13C 0.9600

loop_
_geom_torsion_atom_site_label_1
_geom_torsion_atom_site_label_2
_geom_torsion_atom_site_label_3
_geom_torsion_atom_site_label_4
_geom_torsion
O4 S C1 C8 -129.6(2)
C13 S C1 C8 120.6(2)
O4 S C1 C2 48.5(2)
C13 S C1 C2 -61.4(2)
C8 C1 C2 C7 0.5(2)
S C1 C2 C7 -177.78(18)
C8 C1 C2 C3 180.0(3)
S C1 C2 C3 1.7(4)
C7 C2 C3 C4 0.5(3)
C1 C2 C3 C4 -178.9(2)
C2 C3 C4 C5 -0.1(4)
C2 C3 C4 C12 -179.8(2)
C3 C4 C5 C6 -0.3(4)
C12 C4 C5 C6 179.4(2)
C4 C5 C6 C7 0.3(4)
C5 C6 C7 C2 0.2(4)
C5 C6 C7 O1 -179.8(2)
C3 C2 C7 C6 -0.6(3)
C1 C2 C7 C6 179.0(2)
C3 C2 C7 O1 179.36(19)
C1 C2 C7 O1 -1.1(2)
C8 O1 C7 C6 -178.8(2)
C8 O1 C7 C2 1.2(2)
C2 C1 C8 O1 0.3(3)
S C1 C8 O1 178.70(15)
C2 C1 C8 C9 -178.3(2)
S C1 C8 C9 0.1(4)
C7 O1 C8 C1 -0.9(2)
C7 O1 C8 C9 177.97(19)
C1 C8 C9 C10 -72.1(3)
O1 C8 C9 C10 109.3(2)
C11 O3 C10 O2 0.7(4)
C11 O3 C10 C9 179.8(3)
C8 C9 C10 O2 -176.1(3)
C8 C9 C10 O3 4.8(3)
